data_1515513
loop_
_publ_author_name
'Serpell, Christopher J.'
'Cookson, James'
'Thompson, Amber L.'
'Beer, Paul D.'

_publ_section_title
;
 A dual-functional tetrakis-imidazolium macrocycle for supramolecular
 assembly
;
_journal_issue 3
_journal_name_full 'Chemical Science'
_journal_page_first 494
_journal_paper_doi 10.1039/c0sc00511h
_journal_volume 2
_journal_year 2011
_chemical_formula_moiety 'C40 H36 N8, 4(C7 H5 O2), 11.25(H2 O)'
_chemical_formula_sum 'C136 H157 N16 O38.5'
_chemical_formula_weight 2631.86
_space_group_IT_number 2
_symmetry_cell_setting triclinic
_symmetry_space_group_name_Hall '-P 1'
_symmetry_space_group_name_H-M 'P -1'
_atom_sites_solution_hydrogens geom
_atom_sites_solution_primary direct
_audit_creation_date 10-05-05
_audit_creation_method CRYSTALS_ver_14.07
_cell_angle_alpha 101.4334(8)
_cell_angle_beta 93.1531(8)
_cell_angle_gamma 105.6044(9)
_cell_formula_units_Z 1
_cell_length_a 9.1698(2)
_cell_length_b 16.1629(3)
_cell_length_c 23.2751(5)
_cell_measurement_reflns_used 11585
_cell_measurement_temperature 150
_cell_measurement_theta_max 26
_cell_measurement_theta_min 5
_cell_volume 3235.03(12)
_computing_cell_refinement 'DENZO/SCALEPACK (Otwinowski & Minor, 1997)'
_computing_data_collection 'COLLECT (Nonius, 2001).'
_computing_data_reduction 'DENZO/SCALEPACK (Otwinowski & Minor, 1997)'
_computing_molecular_graphics 'CAMERON (Watkin et al., 1996)'
_computing_publication_material 'CRYSTALS (Betteridge et al., 2003)'
_computing_structure_refinement 'CRYSTALS (Betteridge et al., 2003)'
_computing_structure_solution 'SIR92 (Altomare et al., 1994)'
_diffrn_ambient_temperature 150
_diffrn_measured_fraction_theta_full 0.991
_diffrn_measured_fraction_theta_max 0.989
_diffrn_measurement_device Area
_diffrn_measurement_device_type 'Nonius KappaCCD'
_diffrn_measurement_method \w
_diffrn_radiation_monochromator graphite
_diffrn_radiation_type 'Mo K\a'
_diffrn_radiation_wavelength 0.71073
_diffrn_reflns_av_R_equivalents 0.074
_diffrn_reflns_limit_h_max 11
_diffrn_reflns_limit_h_min -11
_diffrn_reflns_limit_k_max 19
_diffrn_reflns_limit_k_min -19
_diffrn_reflns_limit_l_max 28
_diffrn_reflns_limit_l_min -28
_diffrn_reflns_number 42347
_diffrn_reflns_theta_full 25.121
_diffrn_reflns_theta_max 25.634
_diffrn_reflns_theta_min 5.099
_diffrn_standards_number 0
_exptl_absorpt_coefficient_mu 0.100
_exptl_absorpt_correction_T_max 1.00
_exptl_absorpt_correction_T_min 0.90
_exptl_absorpt_correction_type multi-scan
_exptl_absorpt_process_details 'DENZO/SCALEPACK (Otwinowski & Minor, 1997)'
_exptl_crystal_colour colourless
_exptl_crystal_density_diffrn 1.351
_exptl_crystal_density_method 'not measured'
_exptl_crystal_description plate
_exptl_crystal_F_000 1393.019
_exptl_crystal_size_max 0.220
_exptl_crystal_size_mid 0.120
_exptl_crystal_size_min 0.030
_refine_diff_density_max 1.09
_refine_diff_density_min -0.63
_refine_ls_extinction_method None
_refine_ls_goodness_of_fit_ref 0.9619
_refine_ls_hydrogen_treatment none
_refine_ls_matrix_type full
_refine_ls_number_parameters 876
_refine_ls_number_reflns 9654
_refine_ls_number_restraints 0
_refine_ls_R_factor_all 0.0833
_refine_ls_R_factor_gt 0.0532
_refine_ls_shift/su_max 0.0006531
_refine_ls_shift/su_mean 0.0000554
_refine_ls_structure_factor_coef Fsqd
_refine_ls_weighting_details
;
Method, part 1, Chebychev polynomial, (Watkin, 1994, Prince, 1982)
[weight] = 1.0/[A~0~*T~0~(x)+A~1~*T~1~(x) ... +A~n-1~]*T~n-1~(x)]
where A~i~ are the Chebychev coefficients listed below and x= Fcalc/Fmax
Method = Robust Weighting (Prince, 1982)
W = [weight] * [1-(deltaF/6*sigmaF)^2^]^2^
A~i~ are:
17.2 26.0 12.8 3.32
;
_refine_ls_weighting_scheme calc
_refine_ls_wR_factor_all 0.1551
_refine_ls_wR_factor_gt 0.1244
_refine_ls_wR_factor_ref 0.1551
_reflns_limit_h_max 11
_reflns_limit_h_min -11
_reflns_limit_k_max 19
_reflns_limit_k_min -19
_reflns_limit_l_max 28
_reflns_limit_l_min 0
_reflns_number_gt 6781
_reflns_number_total 21249
_reflns_threshold_expression I>2.0\s(I)
_oxford_diffrn_Wilson_B_factor 2.37
_oxford_diffrn_Wilson_scale 29.16
_oxford_refine_ls_r_factor_ref 0.0833
_oxford_refine_ls_scale 0.22556(18)
_oxford_reflns_number_all 9654
_oxford_reflns_threshold_expression_ref I>-3.0\s(I)
_oxford_structure_analysis_title 5973
_cod_data_source_file c0sc00511h.txt
_cod_data_source_block 1.BzO
_cod_depositor_comments
;
The following automatic conversions were performed:

'_symmetry_cell_setting' value 'Triclinic' changed to 'triclinic'
according to
/usr/data/users/saulius/automatic-downloads/retrospective/RSC/lib/dictionaries/cif_core.dic
dictionary named 'cif_core.dic' version 2.4.2 from 2011-04-26.

Automatic conversion script
Id: cif_fix_values 2281 2013-09-26 08:29:07Z andrius 
;
_cod_original_sg_symbol_H-M 'P -1 '
_cod_original_formula_sum 'C136 H157.00 N16 O38.50'
_cod_database_code 1515513

loop_
_symmetry_equiv_pos_as_xyz
x,y,z
-x,-y,-z

loop_
_atom_site_label
_atom_site_type_symbol
_atom_site_fract_x
_atom_site_fract_y
_atom_site_fract_z
_atom_site_U_iso_or_equiv
_atom_site_occupancy
_atom_site_adp_type
_atom_site_refinement_flags_posn
_atom_site_refinement_flags_occupancy
_atom_site_disorder_assembly
_atom_site_disorder_group
O1 O 1.4539(3) 0.79851(16) 0.62236(11) 0.0416 1.0000 Uani . . . .
C2 C 1.4855(4) 0.8644(2) 0.59930(18) 0.0414 1.0000 Uani . . . .
O3 O 1.4161(3) 0.9229(2) 0.60774(17) 0.0685 1.0000 Uani . . . .
C4 C 1.6132(4) 0.8757(2) 0.56115(15) 0.0367 1.0000 Uani . . . .
C5 C 1.7049(4) 0.8191(2) 0.55579(15) 0.0391 1.0000 Uani . . . .
C6 C 1.8255(5) 0.8318(3) 0.52115(18) 0.0563 1.0000 Uani . . . .
C7 C 1.8498(6) 0.8998(4) 0.49124(19) 0.0744 1.0000 Uani . . . .
C8 C 1.7587(6) 0.9554(4) 0.4967(2) 0.0688 1.0000 Uani . . . .
C9 C 1.6418(5) 0.9440(3) 0.53167(18) 0.0529 1.0000 Uani . . . .
O10 O 1.8792(3) 1.22395(15) 0.87437(10) 0.0376 1.0000 Uani . . . .
C11 C 1.9236(4) 1.2991(2) 0.90897(14) 0.0301 1.0000 Uani . . . .
O12 O 1.8462(3) 1.35383(15) 0.91495(11) 0.0365 1.0000 Uani . . . .
C13 C 2.0784(4) 1.3261(2) 0.94421(14) 0.0268 1.0000 Uani . . . .
C14 C 2.1388(4) 1.4118(2) 0.97803(14) 0.0293 1.0000 Uani . . . .
C15 C 2.2840(4) 1.4391(2) 1.00784(15) 0.0341 1.0000 Uani . . . .
C16 C 2.3713(4) 1.3809(2) 1.00522(14) 0.0336 1.0000 Uani . . . .
C17 C 2.3107(4) 1.2943(2) 0.97321(15) 0.0337 1.0000 Uani . . . .
C18 C 2.1660(4) 1.2676(2) 0.94291(14) 0.0295 1.0000 Uani . . . .
O20 O 0.8473(3) 0.57184(18) 0.71979(11) 0.0515 1.0000 Uani . . . .
C20 C 0.7255(4) 0.5450(2) 0.68584(15) 0.0414 1.0000 Uani . . . .
O21 O 0.6358(4) 0.59090(18) 0.68065(12) 0.0611 1.0000 Uani . . . .
C22 C 0.6807(4) 0.4519(2) 0.64863(14) 0.0296 1.0000 Uani . . . .
C23 C 0.5918(4) 0.4314(2) 0.59418(15) 0.0329 1.0000 Uani . . . .
C24 C 0.5438(4) 0.3459(2) 0.56124(15) 0.0383 1.0000 Uani . . . .
C25 C 0.5802(4) 0.2791(2) 0.58232(16) 0.0427 1.0000 Uani . . . .
C26 C 0.6695(4) 0.2983(2) 0.63624(16) 0.0407 1.0000 Uani . . . .
C27 C 0.7207(4) 0.3846(2) 0.66891(15) 0.0353 1.0000 Uani . . . .
O28 O 1.2337(3) 0.92215(15) 0.77708(10) 0.0351 1.0000 Uani . . . .
C29 C 1.1335(3) 0.9291(2) 0.81084(14) 0.0271 1.0000 Uani . . . .
O30 O 1.0711(3) 0.99047(14) 0.81665(10) 0.0351 1.0000 Uani . . . .
C31 C 1.0843(3) 0.8610(2) 0.84719(14) 0.0270 1.0000 Uani . . . .
C32 C 1.0200(4) 0.8805(2) 0.89922(15) 0.0306 1.0000 Uani . . . .
C33 C 0.9755(4) 0.8178(2) 0.93280(15) 0.0348 1.0000 Uani . . . .
C34 C 0.9920(4) 0.7341(2) 0.91378(16) 0.0382 1.0000 Uani . . . .
C35 C 1.0551(4) 0.7142(2) 0.86212(16) 0.0362 1.0000 Uani . . . .
C36 C 1.1029(4) 0.7770(2) 0.82909(15) 0.0314 1.0000 Uani . . . .
N37 N 0.5874(3) 0.67069(16) 0.84452(11) 0.0255 1.0000 Uani . . . .
C38 C 0.6879(4) 0.7147(2) 0.81123(15) 0.0302 1.0000 Uani . . . .
C39 C 0.6879(4) 0.7998(2) 0.82485(14) 0.0288 1.0000 Uani . . . .
N40 N 0.5861(3) 0.80687(16) 0.86600(11) 0.0251 1.0000 Uani . . . .
C41 C 0.5275(3) 0.72805(19) 0.87761(13) 0.0242 1.0000 Uani . . . .
C42 C 0.5485(4) 0.8889(2) 0.89265(14) 0.0285 1.0000 Uani . . . .
C43 C 0.5365(4) 0.89480(19) 0.95757(14) 0.0263 1.0000 Uani . . . .
C44 C 0.6666(4) 0.9280(2) 0.99846(14) 0.0281 1.0000 Uani . . . .
C45 C 0.6560(4) 0.9284(2) 1.05750(14) 0.0295 1.0000 Uani . . . .
C46 C 0.5153(3) 0.89547(19) 1.07694(14) 0.0253 1.0000 Uani . . . .
C47 C 0.3857(4) 0.8643(2) 1.03670(14) 0.0287 1.0000 Uani . . . .
C48 C 0.3956(4) 0.8636(2) 0.97737(14) 0.0286 1.0000 Uani . . . .
C49 C 0.5048(4) 0.8919(2) 1.14129(14) 0.0278 1.0000 Uani . . . .
N50 N 0.4371(3) 0.17917(16) 0.84396(11) 0.0261 1.0000 Uani . . . .
C51 C 0.2926(4) 0.1685(2) 0.81665(13) 0.0272 1.0000 Uani . . . .
C52 C 0.2845(3) 0.24927(19) 0.81258(13) 0.0260 1.0000 Uani . . . .
N53 N 0.4247(3) 0.30829(16) 0.83702(11) 0.0240 1.0000 Uani . . . .
C54 C 0.5148(4) 0.2639(2) 0.85616(13) 0.0252 1.0000 Uani . . . .
C55 C 0.4681(4) 0.40138(19) 0.83991(13) 0.0248 1.0000 Uani . . . .
C56 C 0.3592(3) 0.4461(2) 0.84948(13) 0.0267 1.0000 Uani . . . .
C57 C 0.3987(4) 0.5349(2) 0.84964(14) 0.0282 1.0000 Uani . . . .
C58 C 0.5471(3) 0.57773(19) 0.84246(13) 0.0249 1.0000 Uani . . . .
C59 C 0.6559(4) 0.5330(2) 0.83344(14) 0.0287 1.0000 Uani . . . .
C60 C 0.6154(4) 0.4435(2) 0.83128(14) 0.0286 1.0000 Uani . . . .
N61 N 1.0244(3) 0.91339(16) 0.66793(11) 0.0257 1.0000 Uani . . . .
C62 C 1.1030(4) 0.8568(2) 0.64883(14) 0.0279 1.0000 Uani . . . .
N63 N 1.0283(3) 0.77887(16) 0.65775(11) 0.0278 1.0000 Uani . . . .
C64 C 0.8981(4) 0.7853(2) 0.68322(14) 0.0293 1.0000 Uani . . . .
C65 C 0.8960(4) 0.8697(2) 0.68992(14) 0.0303 1.0000 Uani . . . .
C66 C 1.0736(4) 0.6966(2) 0.63944(14) 0.0306 1.0000 Uani . . . .
C67 C 1.0175(4) 0.65356(19) 0.57511(14) 0.0270 1.0000 Uani . . . .
C68 C 0.8627(4) 0.6175(2) 0.55635(14) 0.0337 1.0000 Uani . . . .
C69 C 0.8129(4) 0.5796(2) 0.49753(15) 0.0357 1.0000 Uani . . . .
C70 C 0.9164(4) 0.57820(19) 0.45566(14) 0.0278 1.0000 Uani . . . .
C71 C 1.0700(4) 0.6133(2) 0.47491(15) 0.0354 1.0000 Uani . . . .
C72 C 1.1205(4) 0.6509(2) 0.53414(16) 0.0374 1.0000 Uani . . . .
C73 C 0.8622(4) 0.5413(2) 0.39120(14) 0.0339 1.0000 Uani . . . .
N74 N 1.1898(3) 1.39361(16) 0.63557(11) 0.0273 1.0000 Uani . . . .
C75 C 1.3195(4) 1.4117(2) 0.67412(14) 0.0304 1.0000 Uani . . . .
C76 C 1.3260(4) 1.3351(2) 0.68687(14) 0.0284 1.0000 Uani . . . .
N77 N 1.1999(3) 1.27036(17) 0.65634(11) 0.0277 1.0000 Uani . . . .
C78 C 1.1189(4) 1.3080(2) 0.62556(15) 0.0315 1.0000 Uani . . . .
C79 C 1.1541(4) 1.1793(2) 0.66021(13) 0.0266 1.0000 Uani . . . .
C80 C 1.0018(4) 1.1366(2) 0.65989(15) 0.0328 1.0000 Uani . . . .
C81 C 0.9585(4) 1.0480(2) 0.66202(15) 0.0335 1.0000 Uani . . . .
C82 C 1.0695(4) 1.0051(2) 0.66614(13) 0.0260 1.0000 Uani . . . .
C83 C 1.2220(4) 1.0492(2) 0.66877(15) 0.0317 1.0000 Uani . . . .
C84 C 1.2653(4) 1.1365(2) 0.66450(14) 0.0310 1.0000 Uani . . . .
O85 O 0.8411(3) 1.04523(16) 0.86081(12) 0.0434 1.0000 Uani . . . .
O86 O 1.0134(3) 0.51128(15) 0.88075(11) 0.0419 1.0000 Uani . . . .
O87 O 1.2631(3) 0.63675(16) 0.96229(11) 0.0411 1.0000 Uani . . . .
O88 O 1.4175(3) 0.82495(16) 0.74021(11) 0.0411 1.0000 Uani . . . .
O89 O 1.0812(3) 0.51786(16) 0.75928(11) 0.0472 1.0000 Uani . . . .
O90 O 0.9580(3) 0.66406(17) 0.24539(12) 0.0477 1.0000 Uani . . . .
O91 O 0.7443(3) 0.24845(17) 0.77040(11) 0.0466 1.0000 Uani . . . .
O92 O 0.6709(3) 0.97642(16) 0.75235(12) 0.0454 1.0000 Uani . . . .
O93 O 0.3461(3) 0.64090(18) 0.73606(13) 0.0577 1.0000 Uani . . . .
O94 O 1.6148(3) 1.0870(2) 0.68314(16) 0.0676 1.0000 Uani . . . 4
O95 O 0.4674(6) 0.6220(3) 0.5859(3) 0.0436 0.626(15) Uani . P . 1
O96 O 0.4309(9) 0.6258(5) 0.6277(7) 0.0596 0.374(15) Uani . P . 2
O98 O 0.8125(15) 0.1645(8) 0.5312(7) 0.0742 0.251(11) Uani . P 1 1
H51 H 1.6865 0.7725 0.5762 0.0466 1.0000 Uiso R . . .
H61 H 1.8882 0.7941 0.5180 0.0686 1.0000 Uiso R . . .
H71 H 1.9298 0.9079 0.4682 0.0882 1.0000 Uiso R . . .
H81 H 1.7761 1.0015 0.4764 0.0838 1.0000 Uiso R . . .
H91 H 1.5807 0.9823 0.5350 0.0650 1.0000 Uiso R . . .
H141 H 2.0791 1.4514 0.9804 0.0339 1.0000 Uiso R . . .
H151 H 2.3251 1.4980 1.0294 0.0404 1.0000 Uiso R . . .
H161 H 2.4705 1.3987 1.0242 0.0406 1.0000 Uiso R . . .
H171 H 2.3682 1.2545 0.9725 0.0411 1.0000 Uiso R . . .
H181 H 2.1255 1.2089 0.9211 0.0357 1.0000 Uiso R . . .
H231 H 0.5627 0.4768 0.5803 0.0392 1.0000 Uiso R . . .
H241 H 0.4865 0.3327 0.5246 0.0468 1.0000 Uiso R . . .
H251 H 0.5449 0.2209 0.5604 0.0503 1.0000 Uiso R . . .
H261 H 0.6943 0.2526 0.6507 0.0491 1.0000 Uiso R . . .
H271 H 0.7799 0.3974 0.7046 0.0428 1.0000 Uiso R . . .
H321 H 1.0063 0.9371 0.9114 0.0365 1.0000 Uiso R . . .
H331 H 0.9355 0.8321 0.9688 0.0418 1.0000 Uiso R . . .
H341 H 0.9604 0.6911 0.9361 0.0457 1.0000 Uiso R . . .
H351 H 1.0682 0.6567 0.8487 0.0430 1.0000 Uiso R . . .
H361 H 1.1483 0.7629 0.7937 0.0366 1.0000 Uiso R . . .
H381 H 0.7440 0.6891 0.7857 0.0372 1.0000 Uiso R . . .
H391 H 0.7437 0.8482 0.8098 0.0339 1.0000 Uiso R . . .
H411 H 0.4578 0.7140 0.9046 0.0300 1.0000 Uiso R . . .
H421 H 0.6290 0.9390 0.8861 0.0338 1.0000 Uiso R . . .
H422 H 0.4513 0.8874 0.8718 0.0347 1.0000 Uiso R . . .
H441 H 0.7623 0.9512 0.9853 0.0347 1.0000 Uiso R . . .
H451 H 0.7410 0.9502 1.0847 0.0356 1.0000 Uiso R . . .
H471 H 0.2896 0.8426 1.0498 0.0351 1.0000 Uiso R . . .
H481 H 0.3067 0.8408 0.9501 0.0345 1.0000 Uiso R . . .
H492 H 0.5650 0.9473 1.1666 0.0322 1.0000 Uiso R . . .
H491 H 0.3995 0.8796 1.1490 0.0327 1.0000 Uiso R . . .
H511 H 0.2179 0.1140 0.8051 0.0334 1.0000 Uiso R . . .
H521 H 0.2023 0.2654 0.7969 0.0336 1.0000 Uiso R . . .
H541 H 0.6158 0.2876 0.8738 0.0302 1.0000 Uiso R . . .
H561 H 0.2598 0.4167 0.8555 0.0308 1.0000 Uiso R . . .
H571 H 0.3264 0.5661 0.8533 0.0343 1.0000 Uiso R . . .
H591 H 0.7551 0.5634 0.8285 0.0357 1.0000 Uiso R . . .
H601 H 0.6847 0.4119 0.8243 0.0340 1.0000 Uiso R . . .
H621 H 1.1949 0.8698 0.6321 0.0338 1.0000 Uiso R . . .
H641 H 0.8286 0.7384 0.6940 0.0358 1.0000 Uiso R . . .
H651 H 0.8213 0.8957 0.7061 0.0364 1.0000 Uiso R . . .
H662 H 1.1845 0.7132 0.6456 0.0367 1.0000 Uiso R . . .
H661 H 1.0278 0.6571 0.6646 0.0365 1.0000 Uiso R . . .
H681 H 0.7925 0.6195 0.5839 0.0411 1.0000 Uiso R . . .
H691 H 0.7084 0.5532 0.4849 0.0436 1.0000 Uiso R . . .
H711 H 1.1414 0.6102 0.4472 0.0442 1.0000 Uiso R . . .
H721 H 1.2256 0.6757 0.5465 0.0460 1.0000 Uiso R . . .
H731 H 0.9441 0.5269 0.3705 0.0401 1.0000 Uiso R . . .
H732 H 0.7771 0.4900 0.3864 0.0391 1.0000 Uiso R . . .
H751 H 1.3870 1.4674 0.6873 0.0366 1.0000 Uiso R . . .
H761 H 1.4015 1.3247 0.7111 0.0340 1.0000 Uiso R . . .
H781 H 1.0278 1.2793 0.6022 0.0377 1.0000 Uiso R . . .
H801 H 0.9282 1.1667 0.6592 0.0392 1.0000 Uiso R . . .
H811 H 0.8554 1.0179 0.6597 0.0402 1.0000 Uiso R . . .
H831 H 1.2957 1.0198 0.6738 0.0380 1.0000 Uiso R . . .
H841 H 1.3695 1.1669 0.6645 0.0376 1.0000 Uiso R . . .
H862 H 1.0291 0.5025 0.8452 0.0647 1.0000 Uiso R . . .
H882 H 1.3544 0.8543 0.7502 0.0630 1.0000 Uiso R . . .
H901 H 0.9455 0.6085 0.2416 0.0734 1.0000 Uiso R . . .
H851 H 0.8605 1.1003 0.8624 0.0683 1.0000 Uiso R . . .
H872 H 1.2394 0.6436 0.9965 0.0639 1.0000 Uiso R . . .
H881 H 1.4200 0.8257 0.7042 0.0635 1.0000 Uiso R . . .
H911 H 0.7781 0.2318 0.7995 0.0727 1.0000 Uiso R . . .
H921 H 0.5929 0.9336 0.7548 0.0692 1.0000 Uiso R . . .
H891 H 1.1642 0.5511 0.7530 0.0726 1.0000 Uiso R . . .
H861 H 0.9587 0.4676 0.8907 0.0641 1.0000 Uiso R . . .
H852 H 0.9145 1.0260 0.8490 0.0681 1.0000 Uiso R . . .
H902 H 1.0496 0.6903 0.2397 0.0734 1.0000 Uiso R . . .
H892 H 1.0109 0.5343 0.7437 0.0727 1.0000 Uiso R . . .
H922 H 0.7179 0.9999 0.7867 0.0700 1.0000 Uiso R . . .
H912 H 0.7032 0.1981 0.7471 0.0726 1.0000 Uiso R . . .
H871 H 1.1843 0.6011 0.9421 0.0643 1.0000 Uiso R . . .
H951 H 0.5036 0.6067 0.6137 0.0688 0.626(15) Uiso R P . 1
H952 H 0.4825 0.6773 0.5978 0.0687 0.626(15) Uiso R P . 1
H961 H 0.5128 0.6202 0.6395 0.0581 0.374(15) Uiso R P . 2
H962 H 0.4043 0.6680 0.6169 0.0583 0.374(15) Uiso R P . 2
H931 H 0.3667 0.6959 0.7377 0.0643 1.0000 Uiso R . . .
H932 H 0.3732 0.6364 0.7015 0.0643 1.0000 Uiso R . . .
H941 H 1.6321 1.0529 0.7045 0.0801 1.0000 Uiso R . . 4
H942 H 1.5573 1.0395 0.6614 0.0801 1.0000 Uiso R . . 4
H981 H 0.7581 0.1437 0.4980 0.0870 0.251(11) Uiso R P 1 1
H982 H 0.7735 0.1492 0.5611 0.0870 0.251(11) Uiso R P 1 1

loop_
_atom_site_aniso_label
_atom_site_aniso_U_11
_atom_site_aniso_U_22
_atom_site_aniso_U_33
_atom_site_aniso_U_23
_atom_site_aniso_U_13
_atom_site_aniso_U_12
O1 0.0448(15) 0.0326(13) 0.0479(15) 0.0111(11) 0.0134(12) 0.0088(11)
C2 0.0309(19) 0.039(2) 0.057(2) 0.0138(18) 0.0091(17) 0.0113(17)
O3 0.0471(17) 0.0522(18) 0.125(3) 0.0398(18) 0.0363(18) 0.0254(15)
C4 0.0288(18) 0.042(2) 0.0360(19) 0.0093(16) -0.0028(15) 0.0052(16)
C5 0.0344(19) 0.046(2) 0.0300(18) 0.0003(16) -0.0008(15) 0.0065(16)
C6 0.038(2) 0.069(3) 0.043(2) -0.014(2) 0.0079(18) 0.002(2)
C7 0.062(3) 0.086(4) 0.036(2) -0.016(2) 0.023(2) -0.026(3)
C8 0.072(3) 0.075(3) 0.042(3) 0.018(2) 0.006(2) -0.011(3)
C9 0.044(2) 0.058(3) 0.053(3) 0.027(2) -0.0007(19) 0.0003(19)
O10 0.0400(14) 0.0269(13) 0.0408(14) 0.0045(11) 0.0012(11) 0.0039(10)
C11 0.0322(18) 0.0260(18) 0.0319(18) 0.0104(14) 0.0078(14) 0.0043(15)
O12 0.0300(12) 0.0307(13) 0.0489(15) 0.0088(11) 0.0017(11) 0.0093(10)
C13 0.0293(17) 0.0257(16) 0.0269(16) 0.0101(13) 0.0090(13) 0.0062(14)
C14 0.0306(17) 0.0282(17) 0.0326(18) 0.0103(14) 0.0075(14) 0.0107(14)
C15 0.0356(19) 0.0318(18) 0.0303(18) 0.0079(14) -0.0007(15) 0.0023(15)
C16 0.0291(17) 0.045(2) 0.0297(18) 0.0154(15) 0.0038(14) 0.0106(15)
C17 0.0347(19) 0.0386(19) 0.0350(19) 0.0125(15) 0.0108(15) 0.0178(16)
C18 0.0317(18) 0.0280(17) 0.0295(17) 0.0073(14) 0.0093(14) 0.0078(14)
O20 0.0492(16) 0.0493(16) 0.0391(15) 0.0091(12) -0.0071(13) -0.0115(13)
C20 0.048(2) 0.038(2) 0.0284(19) 0.0115(16) -0.0027(17) -0.0059(18)
O21 0.096(2) 0.0345(15) 0.0474(17) 0.0037(12) -0.0205(16) 0.0196(16)
C22 0.0247(16) 0.0304(17) 0.0300(18) 0.0064(14) 0.0027(13) 0.0019(14)
C23 0.0293(18) 0.0369(19) 0.0317(18) 0.0100(15) 0.0043(14) 0.0064(15)
C24 0.037(2) 0.042(2) 0.0304(19) 0.0047(16) 0.0016(15) 0.0051(16)
C25 0.044(2) 0.036(2) 0.040(2) 0.0021(16) 0.0034(17) 0.0016(17)
C26 0.046(2) 0.035(2) 0.042(2) 0.0111(16) 0.0057(17) 0.0110(17)
C27 0.0322(18) 0.039(2) 0.0336(19) 0.0105(15) 0.0026(15) 0.0074(15)
O28 0.0362(13) 0.0352(13) 0.0350(13) 0.0108(10) 0.0104(11) 0.0086(10)
C29 0.0246(16) 0.0265(17) 0.0264(17) 0.0044(13) -0.0003(14) 0.0029(14)
O30 0.0378(13) 0.0286(12) 0.0394(13) 0.0098(10) 0.0063(10) 0.0083(11)
C31 0.0210(16) 0.0280(17) 0.0310(17) 0.0102(14) -0.0002(13) 0.0031(13)
C32 0.0276(17) 0.0288(17) 0.0359(19) 0.0098(14) 0.0032(14) 0.0069(14)
C33 0.0327(18) 0.041(2) 0.0328(18) 0.0148(15) 0.0091(15) 0.0077(15)
C34 0.0364(19) 0.040(2) 0.042(2) 0.0242(17) 0.0050(16) 0.0068(16)
C35 0.0383(19) 0.0292(18) 0.043(2) 0.0124(15) 0.0031(16) 0.0094(15)
C36 0.0290(17) 0.0301(18) 0.0347(18) 0.0075(14) 0.0035(14) 0.0077(14)
N37 0.0272(14) 0.0202(13) 0.0276(14) 0.0050(11) 0.0038(11) 0.0047(11)
C38 0.0319(18) 0.0244(17) 0.0353(18) 0.0074(14) 0.0115(14) 0.0076(14)
C39 0.0277(17) 0.0276(17) 0.0299(17) 0.0094(14) 0.0041(14) 0.0036(14)
N40 0.0275(14) 0.0218(13) 0.0259(14) 0.0048(11) 0.0037(11) 0.0072(11)
C41 0.0263(16) 0.0204(16) 0.0258(16) 0.0053(13) 0.0050(13) 0.0062(13)
C42 0.0352(18) 0.0210(16) 0.0309(17) 0.0075(13) 0.0033(14) 0.0096(14)
C43 0.0318(17) 0.0191(15) 0.0296(17) 0.0066(13) 0.0066(14) 0.0087(13)
C44 0.0289(17) 0.0255(16) 0.0285(17) 0.0064(13) 0.0050(14) 0.0050(14)
C45 0.0287(17) 0.0239(16) 0.0316(18) 0.0051(14) 0.0000(14) 0.0018(14)
C46 0.0314(17) 0.0169(15) 0.0311(17) 0.0080(13) 0.0057(14) 0.0103(13)
C47 0.0268(17) 0.0268(17) 0.0339(18) 0.0084(14) 0.0066(14) 0.0083(14)
C48 0.0285(17) 0.0262(17) 0.0304(18) 0.0051(13) 0.0010(14) 0.0076(14)
C49 0.0368(18) 0.0199(15) 0.0308(17) 0.0086(13) 0.0072(14) 0.0121(14)
N50 0.0310(14) 0.0218(14) 0.0256(14) 0.0078(11) 0.0045(11) 0.0055(11)
C51 0.0291(17) 0.0234(16) 0.0268(17) 0.0061(13) 0.0044(13) 0.0031(13)
C52 0.0258(16) 0.0255(17) 0.0241(16) 0.0045(13) 0.0004(13) 0.0040(13)
N53 0.0254(13) 0.0221(13) 0.0251(14) 0.0071(11) 0.0056(11) 0.0056(11)
C54 0.0258(16) 0.0252(16) 0.0267(16) 0.0086(13) 0.0074(13) 0.0079(13)
C55 0.0319(17) 0.0191(15) 0.0220(15) 0.0052(12) 0.0042(13) 0.0041(13)
C56 0.0220(16) 0.0267(17) 0.0291(17) 0.0069(13) 0.0059(13) 0.0021(13)
C57 0.0269(17) 0.0261(17) 0.0328(18) 0.0072(14) 0.0068(14) 0.0084(14)
C58 0.0302(17) 0.0179(15) 0.0257(16) 0.0063(12) 0.0029(13) 0.0044(13)
C59 0.0245(16) 0.0238(16) 0.0385(19) 0.0096(14) 0.0084(14) 0.0052(13)
C60 0.0248(16) 0.0264(17) 0.0367(18) 0.0090(14) 0.0078(14) 0.0087(13)
N61 0.0265(14) 0.0206(13) 0.0290(14) 0.0050(11) 0.0039(11) 0.0051(11)
C62 0.0305(17) 0.0245(17) 0.0261(17) 0.0040(13) 0.0010(13) 0.0049(14)
N63 0.0331(15) 0.0227(14) 0.0270(14) 0.0053(11) 0.0028(12) 0.0074(12)
C64 0.0346(18) 0.0247(17) 0.0259(17) 0.0051(13) 0.0042(14) 0.0041(14)
C65 0.0289(17) 0.0325(18) 0.0275(17) 0.0071(14) 0.0045(14) 0.0053(14)
C66 0.0358(18) 0.0238(16) 0.0306(18) 0.0055(14) -0.0009(14) 0.0074(14)
C67 0.0315(17) 0.0194(15) 0.0290(17) 0.0053(13) 0.0016(14) 0.0056(13)
C68 0.0297(18) 0.0381(19) 0.0278(18) 0.0049(15) 0.0069(14) 0.0014(15)
C69 0.0254(17) 0.041(2) 0.036(2) 0.0060(16) 0.0026(15) 0.0024(15)
C70 0.0356(18) 0.0171(15) 0.0307(17) 0.0048(13) 0.0031(14) 0.0081(13)
C71 0.0300(18) 0.043(2) 0.0338(19) 0.0072(16) 0.0076(15) 0.0109(16)
C72 0.0257(18) 0.040(2) 0.043(2) 0.0045(16) 0.0018(15) 0.0080(15)
C73 0.045(2) 0.0283(17) 0.0294(18) 0.0084(14) 0.0028(15) 0.0104(15)
N74 0.0337(15) 0.0223(14) 0.0250(14) 0.0052(11) 0.0034(11) 0.0064(11)
C75 0.0290(17) 0.0268(17) 0.0317(18) 0.0064(14) 0.0029(14) 0.0018(14)
C76 0.0247(16) 0.0295(17) 0.0296(17) 0.0084(14) 0.0032(13) 0.0043(14)
N77 0.0291(14) 0.0251(14) 0.0288(14) 0.0072(11) 0.0058(11) 0.0066(12)
C78 0.0336(18) 0.0254(17) 0.0340(18) 0.0070(14) 0.0021(14) 0.0060(14)
C79 0.0320(17) 0.0222(16) 0.0249(16) 0.0046(13) 0.0036(13) 0.0071(13)
C80 0.0301(18) 0.0285(18) 0.042(2) 0.0097(15) 0.0042(15) 0.0113(15)
C81 0.0244(17) 0.0306(18) 0.044(2) 0.0101(15) 0.0016(14) 0.0044(14)
C82 0.0303(17) 0.0221(16) 0.0237(16) 0.0046(12) 0.0033(13) 0.0048(13)
C83 0.0293(18) 0.0300(18) 0.0366(19) 0.0058(14) 0.0055(14) 0.0105(14)
C84 0.0274(17) 0.0284(17) 0.0364(19) 0.0077(14) 0.0075(14) 0.0055(14)
O85 0.0376(14) 0.0297(13) 0.0625(17) 0.0076(12) 0.0121(12) 0.0095(11)
O86 0.0476(15) 0.0340(13) 0.0415(14) 0.0127(11) 0.0048(11) 0.0045(11)
O87 0.0378(14) 0.0389(14) 0.0438(14) 0.0053(11) 0.0047(11) 0.0090(11)
O88 0.0367(14) 0.0477(15) 0.0440(15) 0.0179(12) 0.0068(11) 0.0144(12)
O89 0.0478(15) 0.0415(15) 0.0467(15) 0.0104(12) 0.0043(12) 0.0032(12)
O90 0.0353(14) 0.0447(15) 0.0673(18) 0.0187(13) 0.0140(13) 0.0122(12)
O91 0.0468(15) 0.0485(15) 0.0457(15) 0.0171(12) 0.0082(12) 0.0101(12)
O92 0.0408(14) 0.0412(15) 0.0498(16) 0.0070(12) 0.0067(12) 0.0064(12)
O93 0.0633(19) 0.0456(16) 0.0563(17) 0.0225(14) -0.0047(14) -0.0033(14)
O94 0.0565(18) 0.0471(17) 0.098(3) 0.0219(16) -0.0042(17) 0.0106(14)
O95 0.049(3) 0.037(2) 0.046(4) 0.010(2) -0.003(3) 0.013(2)
O96 0.041(5) 0.049(5) 0.091(12) 0.026(5) 0.000(5) 0.012(4)
O98 0.070(10) 0.060(9) 0.093(11) -0.002(7) 0.011(7) 0.033(7)

loop_
_atom_type_symbol
_atom_type_scat_dispersion_real
_atom_type_scat_dispersion_imag
_atom_type_scat_Cromer_Mann_a1
_atom_type_scat_Cromer_Mann_b1
_atom_type_scat_Cromer_Mann_a2
_atom_type_scat_Cromer_Mann_b2
_atom_type_scat_Cromer_Mann_a3
_atom_type_scat_Cromer_Mann_b3
_atom_type_scat_Cromer_Mann_a4
_atom_type_scat_Cromer_Mann_b4
_atom_type_scat_Cromer_Mann_c
_atom_type_scat_source
C 0.0033 0.0016 2.3100 20.8439 1.0200 10.2075 1.5886 0.5687 0.8650 51.6512 0.2156 'International Tables Vol C 4.2.6.8 and 6.1.1.4'
H 0.0000 0.0000 0.4930 10.5109 0.3229 26.1257 0.1402 3.1424 0.0408 57.7998 0.0030 'International Tables Vol C 4.2.6.8 and 6.1.1.4'
F 0.0171 0.0103 3.5392 10.2825 2.6412 4.2944 1.5170 0.2615 1.0243 26.1476 0.2776 'International Tables Vol C 4.2.6.8 and 6.1.1.4'
N 0.0061 0.0033 12.2126 0.0057 3.1322 9.8933 2.0125 28.9975 1.1663 0.5826 -11.5290 'International Tables Vol C 4.2.6.8 and 6.1.1.4'
O 0.0106 0.0060 3.0485 13.2771 2.2868 5.7011 1.5463 0.3239 0.8670 32.9089 0.2508 'International Tables Vol C 4.2.6.8 and 6.1.1.4'
P 0.1023 0.0942 6.4345 1.9067 4.1791 27.1570 1.7800 0.5260 1.4908 68.1645 1.1149 'International Tables Vol C 4.2.6.8 and 6.1.1.4'

loop_
_geom_angle_atom_site_label_1
_geom_angle_site_symmetry_1
_geom_angle_atom_site_label_2
_geom_angle_atom_site_label_3
_geom_angle_site_symmetry_3
_geom_angle
_geom_angle_publ_flag
O1 . C2 O3 . 122.8(3) yes
O1 . C2 C4 . 119.0(3) yes
O3 . C2 C4 . 118.2(3) yes
C2 . C4 C5 . 120.7(3) yes
C2 . C4 C9 . 119.7(3) yes
C5 . C4 C9 . 119.5(4) yes
C4 . C5 C6 . 120.0(4) yes
C4 . C5 H51 . 120.0 no
C6 . C5 H51 . 120.0 no
C5 . C6 C7 . 119.3(4) yes
C5 . C6 H61 . 119.9 no
C7 . C6 H61 . 120.8 no
C6 . C7 C8 . 120.4(4) yes
C6 . C7 H71 . 119.1 no
C8 . C7 H71 . 120.4 no
C7 . C8 C9 . 120.3(5) yes
C7 . C8 H81 . 120.0 no
C9 . C8 H81 . 119.8 no
C4 . C9 C8 . 120.5(5) yes
C4 . C9 H91 . 120.1 no
C8 . C9 H91 . 119.4 no
O10 . C11 O12 . 123.6(3) yes
O10 . C11 C13 . 118.4(3) yes
O12 . C11 C13 . 118.0(3) yes
C11 . C13 C14 . 120.3(3) yes
C11 . C13 C18 . 121.3(3) yes
C14 . C13 C18 . 118.4(3) yes
C13 . C14 C15 . 121.0(3) yes
C13 . C14 H141 . 119.2 no
C15 . C14 H141 . 119.8 no
C14 . C15 C16 . 120.0(3) yes
C14 . C15 H151 . 120.2 no
C16 . C15 H151 . 119.7 no
C15 . C16 C17 . 119.6(3) yes
C15 . C16 H161 . 121.1 no
C17 . C16 H161 . 119.3 no
C16 . C17 C18 . 120.2(3) yes
C16 . C17 H171 . 119.6 no
C18 . C17 H171 . 120.2 no
C13 . C18 C17 . 120.8(3) yes
C13 . C18 H181 . 119.3 no
C17 . C18 H181 . 119.9 no
O20 . C20 O21 . 123.9(4) yes
O20 . C20 C22 . 118.9(4) yes
O21 . C20 C22 . 117.3(3) yes
C20 . C22 C23 . 120.1(3) yes
C20 . C22 C27 . 121.0(3) yes
C23 . C22 C27 . 118.8(3) yes
C22 . C23 C24 . 120.6(3) yes
C22 . C23 H231 . 119.3 no
C24 . C23 H231 . 120.0 no
C23 . C24 C25 . 120.3(3) yes
C23 . C24 H241 . 120.4 no
C25 . C24 H241 . 119.3 no
C24 . C25 C26 . 119.8(3) yes
C24 . C25 H251 . 120.1 no
C26 . C25 H251 . 120.0 no
C25 . C26 C27 . 119.9(3) yes
C25 . C26 H261 . 119.9 no
C27 . C26 H261 . 120.2 no
C22 . C27 C26 . 120.4(3) yes
C22 . C27 H271 . 119.5 no
C26 . C27 H271 . 120.0 no
O28 . C29 O30 . 123.8(3) yes
O28 . C29 C31 . 118.8(3) yes
O30 . C29 C31 . 117.4(3) yes
C29 . C31 C32 . 120.8(3) yes
C29 . C31 C36 . 120.3(3) yes
C32 . C31 C36 . 118.9(3) yes
C31 . C32 C33 . 120.7(3) yes
C31 . C32 H321 . 119.1 no
C33 . C32 H321 . 120.2 no
C32 . C33 C34 . 119.8(3) yes
C32 . C33 H331 . 120.3 no
C34 . C33 H331 . 119.8 no
C33 . C34 C35 . 119.8(3) yes
C33 . C34 H341 . 120.1 no
C35 . C34 H341 . 120.1 no
C34 . C35 C36 . 120.7(3) yes
C34 . C35 H351 . 120.6 no
C36 . C35 H351 . 118.7 no
C31 . C36 C35 . 120.1(3) yes
C31 . C36 H361 . 119.9 no
C35 . C36 H361 . 120.1 no
C38 . N37 C41 . 108.9(2) yes
C38 . N37 C58 . 126.1(3) yes
C41 . N37 C58 . 125.0(3) yes
N37 . C38 C39 . 107.0(3) yes
N37 . C38 H381 . 124.5 no
C39 . C38 H381 . 128.5 no
C38 . C39 N40 . 107.3(3) yes
C38 . C39 H391 . 129.2 no
N40 . C39 H391 . 123.5 no
C39 . N40 C41 . 108.7(3) yes
C39 . N40 C42 . 125.6(3) yes
C41 . N40 C42 . 125.7(3) yes
N37 . C41 N40 . 108.2(3) yes
N37 . C41 H411 . 124.8 no
N40 . C41 H411 . 127.0 no
N40 . C42 C43 . 110.2(2) yes
N40 . C42 H421 . 107.9 no
C43 . C42 H421 . 111.1 no
N40 . C42 H422 . 107.7 no
C43 . C42 H422 . 110.9 no
H421 . C42 H422 . 109.0 no
C42 . C43 C44 . 120.6(3) yes
C42 . C43 C48 . 120.3(3) yes
C44 . C43 C48 . 119.0(3) yes
C43 . C44 C45 . 120.4(3) yes
C43 . C44 H441 . 119.2 no
C45 . C44 H441 . 120.4 no
C44 . C45 C46 . 120.5(3) yes
C44 . C45 H451 . 120.9 no
C46 . C45 H451 . 118.6 no
C45 . C46 C47 . 119.2(3) yes
C45 . C46 C49 . 120.4(3) yes
C47 . C46 C49 . 120.3(3) yes
C46 . C47 C48 . 120.6(3) yes
C46 . C47 H471 . 119.6 no
C48 . C47 H471 . 119.8 no
C43 . C48 C47 . 120.3(3) yes
C43 . C48 H481 . 119.7 no
C47 . C48 H481 . 119.9 no
C46 . C49 N50 2_667 111.2(2) yes
C46 . C49 H492 . 110.2 no
N50 2_667 C49 H492 . 108.0 no
C46 . C49 H491 . 109.8 no
N50 2_667 C49 H491 . 107.4 no
H492 . C49 H491 . 110.3 no
C49 2_667 N50 C51 . 125.8(3) yes
C49 2_667 N50 C54 . 124.9(3) yes
C51 . N50 C54 . 109.4(3) yes
N50 . C51 C52 . 107.0(3) yes
N50 . C51 H511 . 123.6 no
C52 . C51 H511 . 129.4 no
C51 . C52 N53 . 106.9(3) yes
C51 . C52 H521 . 128.8 no
N53 . C52 H521 . 124.4 no
C52 . N53 C54 . 109.0(2) yes
C52 . N53 C55 . 125.6(3) yes
C54 . N53 C55 . 125.3(3) yes
N53 . C54 N50 . 107.8(3) yes
N53 . C54 H541 . 126.6 no
N50 . C54 H541 . 125.6 no
N53 . C55 C56 . 118.7(3) yes
N53 . C55 C60 . 119.5(3) yes
C56 . C55 C60 . 121.8(3) yes
C55 . C56 C57 . 118.9(3) yes
C55 . C56 H561 . 120.8 no
C57 . C56 H561 . 120.3 no
C56 . C57 C58 . 119.5(3) yes
C56 . C57 H571 . 121.0 no
C58 . C57 H571 . 119.5 no
N37 . C58 C57 . 118.7(3) yes
N37 . C58 C59 . 119.8(3) yes
C57 . C58 C59 . 121.5(3) yes
C58 . C59 C60 . 119.2(3) yes
C58 . C59 H591 . 119.7 no
C60 . C59 H591 . 121.1 no
C55 . C60 C59 . 119.2(3) yes
C55 . C60 H601 . 119.9 no
C59 . C60 H601 . 120.9 no
C62 . N61 C65 . 109.0(3) yes
C62 . N61 C82 . 124.6(3) yes
C65 . N61 C82 . 126.4(3) yes
N61 . C62 N63 . 107.9(3) yes
N61 . C62 H621 . 126.1 no
N63 . C62 H621 . 126.0 no
C62 . N63 C64 . 109.3(3) yes
C62 . N63 C66 . 124.8(3) yes
C64 . N63 C66 . 125.8(3) yes
N63 . C64 C65 . 106.9(3) yes
N63 . C64 H641 . 124.2 no
C65 . C64 H641 . 128.9 no
N61 . C65 C64 . 106.8(3) yes
N61 . C65 H651 . 125.2 no
C64 . C65 H651 . 128.0 no
N63 . C66 C67 . 111.1(3) yes
N63 . C66 H662 . 106.8 no
C67 . C66 H662 . 110.2 no
N63 . C66 H661 . 106.8 no
C67 . C66 H661 . 110.2 no
H662 . C66 H661 . 111.7 no
C66 . C67 C68 . 120.8(3) yes
C66 . C67 C72 . 120.1(3) yes
C68 . C67 C72 . 119.1(3) yes
C67 . C68 C69 . 120.3(3) yes
C67 . C68 H681 . 119.4 no
C69 . C68 H681 . 120.3 no
C68 . C69 C70 . 120.9(3) yes
C68 . C69 H691 . 120.4 no
C70 . C69 H691 . 118.7 no
C69 . C70 C71 . 118.3(3) yes
C69 . C70 C73 . 121.1(3) yes
C71 . C70 C73 . 120.7(3) yes
C70 . C71 C72 . 121.0(3) yes
C70 . C71 H711 . 119.0 no
C72 . C71 H711 . 120.0 no
C71 . C72 C67 . 120.5(3) yes
C71 . C72 H721 . 120.0 no
C67 . C72 H721 . 119.5 no
C70 . C73 N74 2_776 110.7(3) yes
C70 . C73 H731 . 110.1 no
N74 2_776 C73 H731 . 108.6 no
C70 . C73 H732 . 109.8 no
N74 2_776 C73 H732 . 107.4 no
H731 . C73 H732 . 110.3 no
C73 2_776 N74 C75 . 125.9(3) yes
C73 2_776 N74 C78 . 125.3(3) yes
C75 . N74 C78 . 108.7(3) yes
N74 . C75 C76 . 107.2(3) yes
N74 . C75 H751 . 123.9 no
C76 . C75 H751 . 129.0 no
C75 . C76 N77 . 107.5(3) yes
C75 . C76 H761 . 128.4 no
N77 . C76 H761 . 124.1 no
C76 . N77 C78 . 108.1(3) yes
C76 . N77 C79 . 126.7(3) yes
C78 . N77 C79 . 125.0(3) yes
N77 . C78 N74 . 108.6(3) yes
N77 . C78 H781 . 125.5 no
N74 . C78 H781 . 126.0 no
N77 . C79 C80 . 119.8(3) yes
N77 . C79 C84 . 118.8(3) yes
C80 . C79 C84 . 121.3(3) yes
C79 . C80 C81 . 119.3(3) yes
C79 . C80 H801 . 120.9 no
C81 . C80 H801 . 119.8 no
C80 . C81 C82 . 119.4(3) yes
C80 . C81 H811 . 119.8 no
C82 . C81 H811 . 120.9 no
N61 . C82 C81 . 119.2(3) yes
N61 . C82 C83 . 119.7(3) yes
C81 . C82 C83 . 121.0(3) yes
C82 . C83 C84 . 119.8(3) yes
C82 . C83 H831 . 119.8 no
C84 . C83 H831 . 120.5 no
C79 . C84 C83 . 119.1(3) yes
C79 . C84 H841 . 120.2 no
C83 . C84 H841 . 120.7 no
H851 . O85 H852 . 111.1 no
H862 . O86 H861 . 114.6 no
H872 . O87 H871 . 103.7 no
H882 . O88 H881 . 102.2 no
H891 . O89 H892 . 106.2 no
H901 . O90 H902 . 110.7 no
H911 . O91 H912 . 99.5 no
H921 . O92 H922 . 108.8 no
H931 . O93 H932 . 86.3 no
H941 . O94 H942 . 83.5 no
H951 . O95 H952 . 104.7 no
H961 . O96 H962 . 133.5 no
H981 . O98 H982 . 117.1 no

loop_
_geom_bond_atom_site_label_1
_geom_bond_atom_site_label_2
_geom_bond_site_symmetry_2
_geom_bond_distance
_geom_bond_publ_flag
O1 C2 . 1.258(4) yes
C2 O3 . 1.266(4) yes
C2 C4 . 1.502(5) yes
C4 C5 . 1.392(5) yes
C4 C9 . 1.386(5) yes
C5 C6 . 1.399(5) yes
C5 H51 . 0.952 no
C6 C7 . 1.389(7) yes
C6 H61 . 0.939 no
C7 C8 . 1.376(8) yes
C7 H71 . 0.928 no
C8 C9 . 1.376(7) yes
C8 H81 . 0.943 no
C9 H91 . 0.936 no
O10 C11 . 1.264(4) yes
C11 O12 . 1.267(4) yes
C11 C13 . 1.509(5) yes
C13 C14 . 1.398(4) yes
C13 C18 . 1.393(4) yes
C14 C15 . 1.382(5) yes
C14 H141 . 0.943 no
C15 C16 . 1.385(5) yes
C15 H151 . 0.946 no
C16 C17 . 1.395(5) yes
C16 H161 . 0.932 no
C17 C18 . 1.383(5) yes
C17 H171 . 0.934 no
C18 H181 . 0.945 no
O20 C20 . 1.251(4) yes
C20 O21 . 1.263(5) yes
C20 C22 . 1.514(5) yes
C22 C23 . 1.398(5) yes
C22 C27 . 1.392(5) yes
C23 C24 . 1.381(5) yes
C23 H231 . 0.951 no
C24 C25 . 1.380(5) yes
C24 H241 . 0.931 no
C25 C26 . 1.392(5) yes
C25 H251 . 0.936 no
C26 C27 . 1.390(5) yes
C26 H261 . 0.945 no
C27 H271 . 0.922 no
O28 C29 . 1.255(4) yes
C29 O30 . 1.261(4) yes
C29 C31 . 1.508(4) yes
C31 C32 . 1.393(5) yes
C31 C36 . 1.398(5) yes
C32 C33 . 1.390(5) yes
C32 H321 . 0.947 no
C33 C34 . 1.388(5) yes
C33 H331 . 0.945 no
C34 C35 . 1.381(5) yes
C34 H341 . 0.942 no
C35 C36 . 1.386(5) yes
C35 H351 . 0.962 no
C36 H361 . 0.957 no
N37 C38 . 1.379(4) yes
N37 C41 . 1.339(4) yes
N37 C58 . 1.438(4) yes
C38 C39 . 1.348(4) yes
C38 H381 . 0.917 no
C39 N40 . 1.384(4) yes
C39 H391 . 0.954 no
N40 C41 . 1.330(4) yes
N40 C42 . 1.485(4) yes
C41 H411 . 0.936 no
C42 C43 . 1.507(4) yes
C42 H421 . 0.982 no
C42 H422 . 0.984 no
C43 C44 . 1.395(5) yes
C43 C48 . 1.394(4) yes
C44 C45 . 1.382(5) yes
C44 H441 . 0.950 no
C45 C46 . 1.394(4) yes
C45 H451 . 0.917 no
C46 C47 . 1.382(4) yes
C46 C49 . 1.518(4) yes
C47 C48 . 1.387(5) yes
C47 H471 . 0.948 no
C48 H481 . 0.945 no
C49 N50 2_667 1.479(4) yes
C49 H492 . 0.971 no
C49 H491 . 0.967 no
N50 C51 . 1.389(4) yes
N50 C54 . 1.328(4) yes
C51 C52 . 1.349(4) yes
C51 H511 . 0.937 no
C52 N53 . 1.390(4) yes
C52 H521 . 0.939 no
N53 C54 . 1.342(4) yes
N53 C55 . 1.436(4) yes
C54 H541 . 0.937 no
C55 C56 . 1.385(4) yes
C55 C60 . 1.385(4) yes
C56 C57 . 1.382(4) yes
C56 H561 . 0.940 no
C57 C58 . 1.386(4) yes
C57 H571 . 0.932 no
C58 C59 . 1.383(4) yes
C59 C60 . 1.383(4) yes
C59 H591 . 0.936 no
C60 H601 . 0.918 no
N61 C62 . 1.335(4) yes
N61 C65 . 1.382(4) yes
N61 C82 . 1.438(4) yes
C62 N63 . 1.324(4) yes
C62 H621 . 0.939 no
N63 C64 . 1.381(4) yes
N63 C66 . 1.488(4) yes
C64 C65 . 1.348(5) yes
C64 H641 . 0.936 no
C65 H651 . 0.954 no
C66 C67 . 1.516(4) yes
C66 H662 . 0.974 no
C66 H661 . 0.978 no
C67 C68 . 1.389(5) yes
C67 C72 . 1.381(5) yes
C68 C69 . 1.381(5) yes
C68 H681 . 0.935 no
C69 C70 . 1.398(5) yes
C69 H691 . 0.941 no
C70 C71 . 1.381(5) yes
C70 C73 . 1.502(5) yes
C71 C72 . 1.390(5) yes
C71 H711 . 0.948 no
C72 H721 . 0.943 no
C73 N74 2_776 1.490(4) yes
C73 H731 . 0.969 no
C73 H732 . 0.957 no
N74 C75 . 1.377(4) yes
N74 C78 . 1.327(4) yes
C75 C76 . 1.345(5) yes
C75 H751 . 0.926 no
C76 N77 . 1.378(4) yes
C76 H761 . 0.939 no
N77 C78 . 1.339(4) yes
N77 C79 . 1.440(4) yes
C78 H781 . 0.922 no
C79 C80 . 1.380(5) yes
C79 C84 . 1.388(5) yes
C80 C81 . 1.390(5) yes
C80 H801 . 0.933 no
C81 C82 . 1.386(5) yes
C81 H811 . 0.933 no
C82 C83 . 1.380(4) yes
C83 C84 . 1.385(5) yes
C83 H831 . 0.938 no
C84 H841 . 0.950 no
O85 H851 . 0.853 no
O85 H852 . 0.851 no
O86 H862 . 0.839 no
O86 H861 . 0.832 no
O87 H872 . 0.831 no
O87 H871 . 0.841 no
O88 H882 . 0.855 no
O88 H881 . 0.843 no
O89 H891 . 0.844 no
O89 H892 . 0.850 no
O90 H901 . 0.859 no
O90 H902 . 0.863 no
O91 H911 . 0.850 no
O91 H912 . 0.858 no
O92 H921 . 0.865 no
O92 H922 . 0.850 no
O93 H931 . 0.850 no
O93 H932 . 0.850 no
O94 H941 . 0.850 no
O94 H942 . 0.850 no
O95 H951 . 0.821 no
O95 H952 . 0.853 no
O96 H961 . 0.819 no
O96 H962 . 0.860 no
O98 H981 . 0.850 no
O98 H982 . 0.850 no

loop_
_geom_hbond_atom_site_label_D
_geom_hbond_atom_site_label_H
_geom_hbond_atom_site_label_A
_geom_hbond_site_symmetry_A
_geom_hbond_angle_DHA
_geom_hbond_distance_DH
_geom_hbond_distance_HA
_geom_hbond_distance_DA
_geom_hbond_publ_flag
C35 H351 O86 . 138 0.96 2.54 3.316(5) yes
C41 H411 O87 1_455 165 0.94 2.51 3.419(5) yes
C42 H421 O85 . 171 0.98 2.41 3.384(5) yes
C49 H492 O28 2_777 167 0.97 2.47 3.428(5) yes
C51 H511 O30 1_445 156 0.94 2.16 3.043(5) yes
C52 H521 O90 2_666 166 0.94 2.37 3.290(5) yes
C54 H541 O12 1_445 175 0.94 2.16 3.098(5) yes
C62 H621 O3 . 168 0.94 2.13 3.059(5) yes
C64 H641 O21 . 158 0.94 2.51 3.391(5) yes
C65 H651 O92 . 171 0.95 2.31 3.256(5) yes
C66 H661 O20 . 163 0.98 2.45 3.397(5) yes
C73 H732 O96 2_666 176 0.96 2.24 3.195(5) yes
C78 H781 O98 1_565 163 0.92 2.55 3.449(5) yes
C83 H831 O3 . 136 0.94 2.49 3.229(5) yes
O86 H862 O89 . 165 0.84 2.13 2.944(5) yes
O88 H882 O28 . 175 0.86 1.81 2.663(5) yes
O90 H901 O89 2_766 175 0.86 1.99 2.844(5) yes
O85 H851 O10 1_455 171 0.85 1.92 2.766(5) yes
O87 H872 O12 2_877 173 0.83 2.24 3.069(5) yes
O88 H881 O1 . 162 0.84 1.93 2.744(5) yes
O91 H911 O10 1_445 166 0.85 1.97 2.803(5) yes
O92 H921 O88 1_455 166 0.87 1.99 2.840(5) yes
O89 H891 O93 1_655 173 0.84 2.01 2.850(5) yes
O86 H861 O12 1_445 173 0.83 2.05 2.881(5) yes
O85 H852 O30 . 174 0.85 1.83 2.677(5) yes
O90 H902 O91 2_766 178 0.86 1.93 2.797(5) yes
O89 H892 O20 . 172 0.85 1.86 2.705(5) yes
O92 H922 O85 . 173 0.85 1.90 2.751(5) yes
O91 H912 O94 1_445 172 0.86 2.03 2.883(5) yes
O87 H871 O86 . 170 0.84 2.08 2.908(5) yes
O95 H951 O21 . 167 0.82 2.02 2.826(5) yes
O95 H952 O1 1_455 164 0.85 2.02 2.849(5) yes
O96 H961 O21 . 158 0.82 1.66 2.441(5) yes
O96 H962 O1 1_455 147 0.86 2.01 2.771(5) yes
O93 H931 O88 1_455 179 0.85 2.00 2.849(5) yes
O93 H932 O96 . 180 0.85 1.81 2.664(5) yes
O94 H941 O92 1_655 180 0.85 1.91 2.756(5) yes
O94 H942 O3 . 180 0.85 2.09 2.939(5) yes
